data_2214630
loop_
_publ_author_name
'Jun-Ming Yi'
'Yun-Qian Zhang'
'Sai-Feng Xue'
'Qian-Jiang Zhu'
'Zhu Tao'

_publ_section_title
;
 2,2'-Ethylenedibenzimidazolium dichloride tetrahydrate
;
_journal_coeditor_code EZ2080
_journal_issue 8
_journal_name_full 'Acta Crystallographica Section E'
_journal_page_first o3578
_journal_page_last o3578
_journal_paper_doi 10.1107/S1600536807031273
_journal_volume 63
_journal_year 2007
_chemical_formula_iupac 'C16 H16 N4 2+ , 2Cl - , 4H2 O'
_chemical_formula_moiety 'C16 H16 N4 2+ , 2Cl - , 4H2 O'
_chemical_formula_sum 'C16 H24 Cl2 N4 O4'
_chemical_formula_weight 407.29
_chemical_name_systematic
;
2,2'-Ethylenedibenzimidazolium dichloride tetrahydrate
;
_space_group_IT_number 2
_symmetry_cell_setting triclinic
_symmetry_space_group_name_Hall '-P 1'
_symmetry_space_group_name_H-M 'P -1'
_atom_sites_solution_hydrogens geom
_atom_sites_solution_primary direct
_atom_sites_solution_secondary difmap
_audit_creation_method SHELXL97
_cell_angle_alpha 80.504(8)
_cell_angle_beta 79.684(9)
_cell_angle_gamma 68.520(8)
_cell_formula_units_Z 2
_cell_length_a 7.174(6)
_cell_length_b 9.652(8)
_cell_length_c 15.411(13)
_cell_measurement_reflns_used 3317
_cell_measurement_temperature 293(2)
_cell_measurement_theta_max 25.00
_cell_measurement_theta_min 1.35
_cell_volume 971.2(14)
_computing_cell_refinement 'SAINT (Bruker, 2002)'
_computing_data_collection 'APEX2 (Bruker, Year?)'
_computing_data_reduction SAINT
_computing_molecular_graphics 'ORTEP-3 for Windows (Farrugia, 1997)'
_computing_publication_material 'WinGX (Farrugia, 1999)'
_computing_structure_refinement 'SHELXL97 (Sheldrick, 1997)'
_computing_structure_solution 'SHELXS97 (Sheldrick, 1997)'
_diffrn_ambient_temperature 293(2)
_diffrn_measured_fraction_theta_full 0.966
_diffrn_measured_fraction_theta_max 0.966
_diffrn_measurement_device_type 'Bruker APEXII CCD area-detector'
_diffrn_measurement_method '\f and \w'
_diffrn_radiation_monochromator graphite
_diffrn_radiation_source 'fine-focus sealed tube'
_diffrn_radiation_type MoK\a
_diffrn_radiation_wavelength 0.71073
_diffrn_reflns_av_R_equivalents 0.0136
_diffrn_reflns_av_sigmaI/netI 0.0200
_diffrn_reflns_limit_h_max 8
_diffrn_reflns_limit_h_min -8
_diffrn_reflns_limit_k_max 11
_diffrn_reflns_limit_k_min -11
_diffrn_reflns_limit_l_max 18
_diffrn_reflns_limit_l_min -16
_diffrn_reflns_number 6584
_diffrn_reflns_theta_full 25.00
_diffrn_reflns_theta_max 25.00
_diffrn_reflns_theta_min 1.35
_diffrn_standards_interval_count 0
_diffrn_standards_interval_time 0
_diffrn_standards_number 0
_exptl_absorpt_coefficient_mu 0.363
_exptl_absorpt_correction_T_max 0.9715
_exptl_absorpt_correction_T_min 0.9408
_exptl_absorpt_correction_type multi-scan
_exptl_absorpt_process_details '(SADABS; Sheldrick,1997)'
_exptl_crystal_colour colourless
_exptl_crystal_density_diffrn 1.393
_exptl_crystal_density_method 'not measured'
_exptl_crystal_description prism
_exptl_crystal_F_000 428
_exptl_crystal_size_max 0.17
_exptl_crystal_size_mid 0.14
_exptl_crystal_size_min 0.08
_refine_diff_density_max 0.202
_refine_diff_density_min -0.273
_refine_ls_extinction_method none
_refine_ls_goodness_of_fit_ref 1.089
_refine_ls_hydrogen_treatment constr
_refine_ls_matrix_type full
_refine_ls_number_parameters 237
_refine_ls_number_reflns 3317
_refine_ls_number_restraints 0
_refine_ls_restrained_S_all 1.089
_refine_ls_R_factor_all 0.0406
_refine_ls_R_factor_gt 0.0361
_refine_ls_shift/su_max 0.001
_refine_ls_shift/su_mean 0.000
_refine_ls_structure_factor_coef Fsqd
_refine_ls_weighting_details 'calc w = 1/[\s^2^(Fo^2^)+(0.056P)^2^+0.2765P] where P=(Fo^2^+2Fc^2^)/3'
_refine_ls_weighting_scheme calc
_refine_ls_wR_factor_gt 0.1022
_refine_ls_wR_factor_ref 0.1050
_reflns_number_gt 2933
_reflns_number_total 3317
_reflns_threshold_expression I>2\s(I)
_cod_data_source_file ez2080.cif
_cod_data_source_block I
_cod_database_code 2214630
_cod_database_fobs_code 2214630

loop_
_symmetry_equiv_pos_as_xyz
'x, y, z'
'-x, -y, -z'

loop_
_atom_site_type_symbol
_atom_site_label
_atom_site_fract_x
_atom_site_fract_y
_atom_site_fract_z
_atom_site_U_iso_or_equiv
_atom_site_adp_type
_atom_site_calc_flag
_atom_site_refinement_flags
_atom_site_occupancy
C C1 0.6983(2) 1.03103(18) 0.52524(10) 0.0288(3) Uani d . 1
C C2 0.6639(3) 1.16652(19) 0.47131(12) 0.0359(4) Uani d . 1
H H2 0.5807 1.2572 0.4920 0.043 Uiso calc R 1
C C3 0.7605(3) 1.1583(2) 0.38534(12) 0.0385(4) Uani d . 1
H H3 0.7424 1.2464 0.3473 0.046 Uiso calc R 1
C C4 0.8855(3) 1.0215(2) 0.35315(11) 0.0391(4) Uani d . 1
H H4 0.9459 1.0212 0.2945 0.047 Uiso calc R 1
C C5 0.9199(3) 0.8880(2) 0.40694(12) 0.0374(4) Uani d . 1
H H5 1.0028 0.7974 0.3861 0.045 Uiso calc R 1
C C6 0.8248(2) 0.89511(18) 0.49381(11) 0.0302(4) Uani d . 1
C C7 0.7063(2) 0.84969(19) 0.63476(11) 0.0357(4) Uani d . 1
C C8 0.6641(3) 0.7702(2) 0.72354(13) 0.0472(5) Uani d . 1
H H8A 0.6060 0.6970 0.7165 0.057 Uiso calc R 1
H H8B 0.5654 0.8419 0.7610 0.057 Uiso calc R 1
C C9 0.8508(3) 0.6921(2) 0.76849(12) 0.0480(5) Uani d . 1
H H9A 0.9461 0.6159 0.7328 0.058 Uiso calc R 1
H H9B 0.9136 0.7641 0.7721 0.058 Uiso calc R 1
C C10 0.8068(3) 0.6206(2) 0.85950(11) 0.0367(4) Uani d . 1
C C11 0.7655(2) 0.45577(18) 0.97231(11) 0.0300(4) Uani d . 1
C C12 0.7552(3) 0.32862(19) 1.02773(12) 0.0373(4) Uani d . 1
H H12 0.7750 0.2396 1.0055 0.045 Uiso calc R 1
C C13 0.7139(3) 0.3424(2) 1.11733(12) 0.0427(4) Uani d . 1
H H13 0.7079 0.2596 1.1567 0.051 Uiso calc R 1
C C14 0.6805(3) 0.4770(2) 1.15129(12) 0.0435(5) Uani d . 1
H H14 0.6515 0.4812 1.2123 0.052 Uiso calc R 1
C C15 0.6896(3) 0.6028(2) 1.09654(12) 0.0402(4) Uani d . 1
H H15 0.6663 0.6924 1.1188 0.048 Uiso calc R 1
C C16 0.7356(2) 0.58891(18) 1.00602(11) 0.0312(4) Uani d . 1
N N1 0.6283(2) 0.99668(16) 0.61347(9) 0.0330(3) Uani d . 1
H H1 0.5477 1.0603 0.6485 0.040 Uiso calc R 1
N N2 0.8250(2) 0.78573(15) 0.56483(10) 0.0369(3) Uani d . 1
H H2A 0.8914 0.6915 0.5638 0.044 Uiso calc R 1
N N3 0.7621(2) 0.68854(16) 0.93284(9) 0.0367(3) Uani d . 1
H H3A 0.7512 0.7798 0.9347 0.044 Uiso calc R 1
N N4 0.8080(2) 0.48110(16) 0.88072(9) 0.0352(3) Uani d . 1
H H4A 0.8312 0.4171 0.8438 0.042 Uiso calc R 1
O O1 0.8156(2) 0.29177(16) 0.76720(9) 0.0541(4) Uani d . 1
H H1A 0.7466 0.3352 0.7192 0.065 Uiso d R 1
H H1B 0.7641 0.2151 0.7953 0.065 Uiso d R 1
O O2 0.3755(2) 0.19384(16) 0.72672(9) 0.0550(4) Uani d . 1
H H2B 0.3037 0.1536 0.7691 0.066 Uiso d R 1
H H2C 0.2837 0.2748 0.6944 0.066 Uiso d R 1
O O3 0.6201(3) 0.46531(18) 0.62377(10) 0.0628(4) Uani d . 1
H H3B 0.4915 0.4593 0.6121 0.122(12) Uiso d R 1
H H3C 0.6796 0.4806 0.5679 0.107(11) Uiso d R 1
O O4 0.7843(3) 0.9552(2) 0.12510(12) 0.0885(6) Uani d . 1
H H4B 0.9091 0.9725 0.1156 0.106 Uiso d R 1
H H4C 0.7735 0.9600 0.0675 0.106 Uiso d R 1
Cl Cl1 0.18700(7) 0.47137(5) 0.58431(3) 0.05045(17) Uani d . 1
Cl Cl2 0.76500(10) 1.01372(6) 0.90382(4) 0.0651(2) Uani d . 1

loop_
_atom_site_aniso_label
_atom_site_aniso_U_11
_atom_site_aniso_U_22
_atom_site_aniso_U_33
_atom_site_aniso_U_12
_atom_site_aniso_U_13
_atom_site_aniso_U_23
C1 0.0309(8) 0.0306(8) 0.0258(8) -0.0118(7) -0.0047(6) -0.0015(6)
C2 0.0413(9) 0.0278(9) 0.0378(10) -0.0107(7) -0.0078(8) -0.0018(7)
C3 0.0463(10) 0.0361(9) 0.0349(10) -0.0198(8) -0.0104(8) 0.0092(7)
C4 0.0426(10) 0.0504(11) 0.0266(9) -0.0221(8) -0.0011(7) 0.0000(8)
C5 0.0364(9) 0.0363(9) 0.0364(10) -0.0105(7) 0.0026(7) -0.0085(8)
C6 0.0297(8) 0.0285(8) 0.0309(9) -0.0103(7) -0.0036(6) 0.0013(7)
C7 0.0309(9) 0.0392(10) 0.0323(9) -0.0110(7) -0.0039(7) 0.0056(7)
C8 0.0406(10) 0.0528(12) 0.0389(11) -0.0150(9) -0.0013(8) 0.0136(9)
C9 0.0447(11) 0.0604(13) 0.0349(10) -0.0207(9) -0.0035(8) 0.0101(9)
C10 0.0339(9) 0.0419(10) 0.0322(9) -0.0139(8) -0.0061(7) 0.0053(8)
C11 0.0278(8) 0.0336(9) 0.0280(8) -0.0110(7) -0.0038(6) -0.0007(7)
C12 0.0350(9) 0.0315(9) 0.0440(11) -0.0122(7) -0.0044(7) 0.0009(8)
C13 0.0373(10) 0.0435(11) 0.0402(11) -0.0138(8) -0.0026(8) 0.0124(8)
C14 0.0407(10) 0.0581(12) 0.0261(9) -0.0144(9) -0.0010(7) 0.0008(8)
C15 0.0437(10) 0.0432(10) 0.0354(10) -0.0147(8) -0.0059(8) -0.0089(8)
C16 0.0313(8) 0.0325(9) 0.0318(9) -0.0140(7) -0.0073(7) 0.0016(7)
N1 0.0343(7) 0.0344(8) 0.0267(7) -0.0093(6) -0.0010(6) -0.0027(6)
N2 0.0365(8) 0.0255(7) 0.0391(8) -0.0055(6) 0.0001(6) 0.0047(6)
N3 0.0455(8) 0.0307(7) 0.0359(8) -0.0182(6) -0.0060(6) 0.0035(6)
N4 0.0392(8) 0.0383(8) 0.0277(8) -0.0134(6) -0.0027(6) -0.0038(6)
O1 0.0742(10) 0.0461(8) 0.0385(8) -0.0168(7) -0.0033(7) -0.0088(6)
O2 0.0685(9) 0.0482(8) 0.0396(8) -0.0106(7) -0.0032(7) -0.0074(6)
O3 0.0675(10) 0.0706(11) 0.0457(9) -0.0211(8) -0.0100(7) 0.0020(7)
O4 0.1155(16) 0.1051(15) 0.0603(11) -0.0637(13) -0.0186(10) 0.0163(10)
Cl1 0.0523(3) 0.0349(3) 0.0540(3) -0.0059(2) -0.0056(2) -0.0004(2)
Cl2 0.0916(4) 0.0397(3) 0.0694(4) -0.0299(3) -0.0209(3) 0.0068(3)

loop_
_atom_type_symbol
_atom_type_description
_atom_type_scat_dispersion_real
_atom_type_scat_dispersion_imag
_atom_type_scat_source
C C 0.0033 0.0016 'International Tables Vol C Tables 4.2.6.8 and 6.1.1.4'
H H 0.0000 0.0000 'International Tables Vol C Tables 4.2.6.8 and 6.1.1.4'
N N 0.0061 0.0033 'International Tables Vol C Tables 4.2.6.8 and 6.1.1.4'
O O 0.0106 0.0060 'International Tables Vol C Tables 4.2.6.8 and 6.1.1.4'
Cl Cl 0.1484 0.1585 'International Tables Vol C Tables 4.2.6.8 and 6.1.1.4'

loop_
_geom_angle_atom_site_label_1
_geom_angle_atom_site_label_2
_geom_angle_atom_site_label_3
_geom_angle
N1 C1 C2 131.94(15)
N1 C1 C6 106.44(14)
C2 C1 C6 121.62(16)
C3 C2 C1 116.08(16)
C3 C2 H2 122.0
C1 C2 H2 122.0
C2 C3 C4 122.42(16)
C2 C3 H3 118.8
C4 C3 H3 118.8
C5 C4 C3 121.21(17)
C5 C4 H4 119.4
C3 C4 H4 119.4
C4 C5 C6 116.86(16)
C4 C5 H5 121.6
C6 C5 H5 121.6
N2 C6 C5 132.39(16)
N2 C6 C1 105.81(15)
C5 C6 C1 121.80(16)
N1 C7 N2 109.51(15)
N1 C7 C8 124.61(16)
N2 C7 C8 125.88(17)
C7 C8 C9 112.55(16)
C7 C8 H8A 109.1
C9 C8 H8A 109.1
C7 C8 H8B 109.1
C9 C8 H8B 109.1
H8A C8 H8B 107.8
C10 C9 C8 112.61(16)
C10 C9 H9A 109.1
C8 C9 H9A 109.1
C10 C9 H9B 109.1
C8 C9 H9B 109.1
H9A C9 H9B 107.8
N4 C10 N3 109.43(15)
N4 C10 C9 126.25(17)
N3 C10 C9 124.31(18)
N4 C11 C12 131.65(16)
N4 C11 C16 106.66(15)
C12 C11 C16 121.67(16)
C13 C12 C11 116.09(17)
C13 C12 H12 122.0
C11 C12 H12 122.0
C12 C13 C14 122.31(17)
C12 C13 H13 118.8
C14 C13 H13 118.8
C15 C14 C13 121.59(18)
C15 C14 H14 119.2
C13 C14 H14 119.2
C14 C15 C16 116.44(17)
C14 C15 H15 121.8
C16 C15 H15 121.8
N3 C16 C15 132.35(16)
N3 C16 C11 105.79(15)
C15 C16 C11 121.87(16)
C7 N1 C1 108.89(14)
C7 N1 H1 125.6
C1 N1 H1 125.6
C7 N2 C6 109.36(15)
C7 N2 H2A 125.3
C6 N2 H2A 125.3
C10 N3 C16 109.32(15)
C10 N3 H3A 125.3
C16 N3 H3A 125.3
C10 N4 C11 108.79(14)
C10 N4 H4A 125.6
C11 N4 H4A 125.6
H1A O1 H1B 105.9
H2B O2 H2C 107.8
H3B O3 H3C 101.2
H4B O4 H4C 95.8

loop_
_geom_bond_atom_site_label_1
_geom_bond_atom_site_label_2
_geom_bond_distance
C1 N1 1.393(2)
C1 C2 1.393(2)
C1 C6 1.400(2)
C2 C3 1.381(3)
C2 H2 0.9300
C3 C4 1.409(3)
C3 H3 0.9300
C4 C5 1.376(3)
C4 H4 0.9300
C5 C6 1.390(3)
C5 H5 0.9300
C6 N2 1.389(2)
C7 N1 1.328(2)
C7 N2 1.332(2)
C7 C8 1.493(3)
C8 C9 1.504(3)
C8 H8A 0.9700
C8 H8B 0.9700
C9 C10 1.491(3)
C9 H9A 0.9700
C9 H9B 0.9700
C10 N4 1.330(3)
C10 N3 1.331(2)
C11 N4 1.390(2)
C11 C12 1.393(3)
C11 C16 1.395(3)
C12 C13 1.377(3)
C12 H12 0.9300
C13 C14 1.404(3)
C13 H13 0.9300
C14 C15 1.375(3)
C14 H14 0.9300
C15 C16 1.392(3)
C15 H15 0.9300
C16 N3 1.390(2)
N1 H1 0.8600
N2 H2A 0.8600
N3 H3A 0.8600
N4 H4A 0.8600
O1 H1A 0.9193
O1 H1B 0.9531
O2 H2B 0.8859
O2 H2C 0.9513
O3 H3B 0.9944
O3 H3C 0.9044
O4 H4B 0.9517
O4 H4C 0.8972

loop_
_geom_hbond_atom_site_label_D
_geom_hbond_atom_site_label_H
_geom_hbond_atom_site_label_A
_geom_hbond_site_symmetry_A
_geom_hbond_distance_DH
_geom_hbond_distance_HA
_geom_hbond_distance_DA
_geom_hbond_angle_DHA
N1 H1 O2 1_565 0.86 1.86 2.719(2) 178.4
N2 H2A Cl1 1_655 0.86 2.41 3.201(2) 152.4
N3 H3A Cl2 . 0.86 2.26 3.104(3) 165.3
N4 H4A O1 . 0.86 1.87 2.711(3) 166.5
O1 H1A O3 . 0.92 1.90 2.798(3) 166.1
O1 H1B Cl2 1_545 0.95 2.34 3.216(2) 151.7
O2 H2B O4 2_666 0.89 1.93 2.790(3) 164.4
O2 H2C Cl1 . 0.95 2.31 3.208(2) 156.3
O3 H3B Cl1 . 0.99 2.26 3.249(3) 174.1
O3 H3C Cl1 2_666 0.90 2.41 3.310(3) 175.7
O4 H4B Cl2 2_776 0.95 2.35 3.300(3) 173.6
O4 H4C Cl2 1_554 0.90 2.50 3.383(3) 169.4

loop_
_geom_torsion_atom_site_label_1
_geom_torsion_atom_site_label_2
_geom_torsion_atom_site_label_3
_geom_torsion_atom_site_label_4
_geom_torsion
N1 C1 C2 C3 179.91(17)
C6 C1 C2 C3 0.4(2)
C1 C2 C3 C4 0.5(3)
C2 C3 C4 C5 -1.0(3)
C3 C4 C5 C6 0.4(3)
C4 C5 C6 N2 179.99(17)
C4 C5 C6 C1 0.6(3)
N1 C1 C6 N2 -0.16(18)
C2 C1 C6 N2 179.45(15)
N1 C1 C6 C5 179.38(15)
C2 C1 C6 C5 -1.0(3)
N1 C7 C8 C9 -117.7(2)
N2 C7 C8 C9 62.9(3)
C7 C8 C9 C10 176.41(17)
C8 C9 C10 N4 90.8(2)
C8 C9 C10 N3 -90.0(2)
N4 C11 C12 C13 178.22(17)
C16 C11 C12 C13 0.0(2)
C11 C12 C13 C14 1.1(3)
C12 C13 C14 C15 -0.8(3)
C13 C14 C15 C16 -0.6(3)
C14 C15 C16 N3 -178.17(18)
C14 C15 C16 C11 1.7(3)
N4 C11 C16 N3 -0.14(17)
C12 C11 C16 N3 178.47(15)
N4 C11 C16 C15 179.97(15)
C12 C11 C16 C15 -1.4(3)
N2 C7 N1 C1 0.24(19)
C8 C7 N1 C1 -179.21(17)
C2 C1 N1 C7 -179.59(18)
C6 C1 N1 C7 -0.04(18)
N1 C7 N2 C6 -0.4(2)
C8 C7 N2 C6 179.10(17)
C5 C6 N2 C7 -179.16(19)
C1 C6 N2 C7 0.31(19)
N4 C10 N3 C16 1.00(19)
C9 C10 N3 C16 -178.32(16)
C15 C16 N3 C10 179.36(18)
C11 C16 N3 C10 -0.51(18)
N3 C10 N4 C11 -1.08(19)
C9 C10 N4 C11 178.22(16)
C12 C11 N4 C10 -177.67(17)
C16 C11 N4 C10 0.74(18)

loop_
_cod_related_entry_id
_cod_related_entry_database
_cod_related_entry_code
1 ChemSpider 21123915
